data_7251148
loop_
_publ_author_name
'Dietl, Martin C.'
'H\"u\&sler, Christopher'
'Scherr, Matthias'
'Frederiksen, Zo\'e M.'
'Graf, J\"urgen'
'Rominger, Frank'
'Rudolph, Matthias'
'Caligiuri, Isabella'
'Tripodi, Laura'
'Rizzolio, Flavio'
'Scattolin, Thomas'
'Hashmi, A. Stephen K.'

_publ_section_title
;
 Synthesis of azulenyl-substituted gold(i)-carbene complexes and
 investigation of their anticancer activity
;
_journal_issue 49
_journal_name_full 'RSC Advances'
_journal_page_first 41260
_journal_page_last 41269
_journal_paper_doi 10.1039/D5RA07020A
_journal_volume 15
_journal_year 2025
_chemical_formula_sum 'C40.5 H34.5 Au Cl F N2 O2'
_chemical_formula_weight 832.62
_space_group_crystal_system triclinic
_space_group_IT_number 2
_space_group_name_Hall '-P 1'
_space_group_name_H-M_alt 'P -1'
_atom_sites_solution_hydrogens geom
_audit_creation_method SHELXL-2019/3
_audit_update_record
;
2025-05-07 deposited with the CCDC.	2025-10-07 downloaded from the CCDC.
;
_cell_angle_alpha 89.298(3)
_cell_angle_beta 89.610(3)
_cell_angle_gamma 88.852(4)
_cell_formula_units_Z 4
_cell_length_a 14.660(2)
_cell_length_b 15.507(2)
_cell_length_c 15.652(2)
_cell_measurement_reflns_used 3979
_cell_measurement_temperature 200(2)
_cell_measurement_theta_max 18.76
_cell_measurement_theta_min 2.33
_cell_volume 3557.2(8)
_computing_cell_refinement 'Bruker SAINT'
_computing_data_collection 'Bruker APEX2'
_computing_data_reduction 'Bruker SAINT'
_computing_molecular_graphics 'Bruker SHELXTL'
_computing_publication_material 'Bruker SHELXTL'
_computing_structure_refinement 'SHELXL-2019/2 (Sheldrick, 2019)'
_computing_structure_solution 'SHELXT-2018/2 (Sheldrick 2015)'
_diffrn_ambient_temperature 200(2)
_diffrn_measured_fraction_theta_full 0.997
_diffrn_measured_fraction_theta_max 0.997
_diffrn_measurement_device_type 'Bruker APEX-II Quazar area detector'
_diffrn_measurement_method '\f and \w scans'
_diffrn_radiation_type MoK\a
_diffrn_radiation_wavelength 0.71073
_diffrn_reflns_av_R_equivalents 0.0981
_diffrn_reflns_av_unetI/netI 0.0917
_diffrn_reflns_Laue_measured_fraction_full 0.997
_diffrn_reflns_Laue_measured_fraction_max 0.997
_diffrn_reflns_limit_h_max 14
_diffrn_reflns_limit_h_min -14
_diffrn_reflns_limit_k_max 15
_diffrn_reflns_limit_k_min -15
_diffrn_reflns_limit_l_max 15
_diffrn_reflns_limit_l_min -15
_diffrn_reflns_number 29217
_diffrn_reflns_point_group_measured_fraction_full 0.997
_diffrn_reflns_point_group_measured_fraction_max 0.997
_diffrn_reflns_theta_full 20.519
_diffrn_reflns_theta_max 20.519
_diffrn_reflns_theta_min 1.301
_diffrn_source 'ImuS microsource'
_exptl_absorpt_coefficient_mu 4.253
_exptl_absorpt_correction_T_max 0.9419
_exptl_absorpt_correction_T_min 0.7472
_exptl_absorpt_correction_type multi-scan
_exptl_absorpt_process_details
;
Sheldrick, G. M. (2008). <i>SADABS</i>. University of G\"ottingen, Germany.
;
_exptl_crystal_colour blue
_exptl_crystal_density_diffrn 1.555
_exptl_crystal_description plank
_exptl_crystal_F_000 1650
_exptl_crystal_size_max 0.075
_exptl_crystal_size_mid 0.025
_exptl_crystal_size_min 0.015
_refine_diff_density_max 1.825
_refine_diff_density_min -1.421
_refine_diff_density_rms 0.151
_refine_ls_extinction_method none
_refine_ls_goodness_of_fit_ref 1.038
_refine_ls_hydrogen_treatment constr
_refine_ls_matrix_type full
_refine_ls_number_parameters 849
_refine_ls_number_reflns 7134
_refine_ls_number_restraints 1173
_refine_ls_restrained_S_all 0.968
_refine_ls_R_factor_all 0.0985
_refine_ls_R_factor_gt 0.0552
_refine_ls_shift/su_max 0.001
_refine_ls_shift/su_mean 0.000
_refine_ls_structure_factor_coef Fsqd
_refine_ls_weighting_details 'w=1/[\s^2^(Fo^2^)+(0.0779P)^2^+2.0711P] where P=(Fo^2^+2Fc^2^)/3'
_refine_ls_weighting_scheme calc
_refine_ls_wR_factor_gt 0.1270
_refine_ls_wR_factor_ref 0.1471
_reflns_Friedel_coverage 0.000
_reflns_number_gt 4723
_reflns_number_total 7134
_reflns_threshold_expression 'I > 2\s(I)'
_cod_data_source_file d5ra07020a2.cif
_cod_data_source_block mad22
_cod_original_formula_sum 'C40.50 H34.50 Au Cl F N2 O2'
_cod_database_code 7251148
_shelx_shelxl_version_number 2019/3
_shelx_space_group_comment
; 
The symmetry employed for this shelxl refinement is uniquely defined 
by the following loop, which should always be used as a source of 
symmetry information in preference to the above space-group names. 
They are only intended as comments. 
;
_shelx_estimated_absorpt_t_min 0.741
_shelx_estimated_absorpt_t_max 0.939

loop_
_space_group_symop_operation_xyz
'x, y, z'
'-x, -y, -z'

loop_
_atom_site_label
_atom_site_type_symbol
_atom_site_fract_x
_atom_site_fract_y
_atom_site_fract_z
_atom_site_U_iso_or_equiv
_atom_site_adp_type
_atom_site_occupancy
_atom_site_site_symmetry_order
_atom_site_calc_flag
_atom_site_refinement_flags_posn
_atom_site_refinement_flags_adp
_atom_site_refinement_flags_occupancy
_atom_site_disorder_assembly
_atom_site_disorder_group
Au1_1 Au 0.00163(4) 0.94945(4) 0.36475(4) 0.0411(2) Uani 1 1 d D . . . .
Cl1_1 Cl -0.1274(3) 0.8781(3) 0.3269(3) 0.0559(12) Uani 1 1 d D . . . .
C1_1 C 0.1011(9) 1.0149(8) 0.4062(8) 0.038(3) Uani 1 1 d D U . . .
N2_1 N 0.1167(8) 1.0974(7) 0.3829(7) 0.038(3) Uani 1 1 d D . . . .
H2_1 H 0.077938 1.119692 0.345678 0.045 Uiso 1 1 calc R U . . .
N3_1 N 0.1588(8) 0.9888(7) 0.4719(7) 0.041(3) Uani 1 1 d D . . . .
H3_1 H 0.192893 1.027367 0.496308 0.049 Uiso 1 1 calc R U . . .
C11_1 C 0.2072(10) 0.5820(8) 0.6050(7) 0.039(4) Uani 1 1 d D . . . .
C12_1 C 0.1883(10) 0.6521(7) 0.6585(7) 0.040(4) Uani 1 1 d D . . . .
C13_1 C 0.1796(10) 0.7280(7) 0.6075(7) 0.034(3) Uani 1 1 d D . . . .
C14_1 C 0.1706(10) 0.8112(7) 0.6357(8) 0.038(4) Uani 1 1 d D . . . .
H14_1 H 0.167585 0.817273 0.695999 0.046 Uiso 1 1 calc R U . . .
C15_1 C 0.1653(10) 0.8884(8) 0.5886(7) 0.038(4) Uani 1 1 d D . . . .
H15_1 H 0.161476 0.939431 0.621442 0.045 Uiso 1 1 calc R U . . .
C16_1 C 0.1648(10) 0.9008(8) 0.5013(7) 0.034(3) Uani 1 1 d D . . . .
C17_1 C 0.1744(10) 0.8404(7) 0.4383(8) 0.038(4) Uani 1 1 d D . . . .
H17_1 H 0.174233 0.862751 0.381561 0.046 Uiso 1 1 calc R U . . .
C18_1 C 0.1843(10) 0.7516(8) 0.4455(8) 0.040(4) Uani 1 1 d D . . . .
H18_1 H 0.189801 0.722296 0.392695 0.048 Uiso 1 1 calc R U . . .
C19_1 C 0.1875(10) 0.6998(7) 0.5162(7) 0.036(3) Uani 1 1 d D . . . .
C20_1 C 0.2060(10) 0.6104(7) 0.5191(7) 0.038(3) Uani 1 1 d D . . . .
C21_1 C 0.2316(9) 0.4942(8) 0.6343(9) 0.041(4) Uani 1 1 d D . . . .
C22_1 C 0.1730(11) 0.4469(9) 0.6851(11) 0.064(5) Uani 1 1 d D . . . .
H22_1 H 0.113746 0.469920 0.696864 0.076 Uiso 1 1 calc R U . . .
C23_1 C 0.1974(12) 0.3677(10) 0.7194(12) 0.082(6) Uani 1 1 d D . . . .
H23_1 H 0.155263 0.334444 0.751455 0.098 Uiso 1 1 calc R U . . .
C24_1 C 0.2835(11) 0.3394(10) 0.7055(12) 0.073(5) Uani 1 1 d D . . . .
C25_1 C 0.3431(12) 0.3819(10) 0.6548(12) 0.079(6) Uani 1 1 d D . . . .
H25_1 H 0.401746 0.357287 0.643519 0.095 Uiso 1 1 calc R U . . .
C26_1 C 0.3185(10) 0.4614(9) 0.6192(11) 0.061(5) Uani 1 1 d D . . . .
H26_1 H 0.360714 0.492637 0.585190 0.073 Uiso 1 1 calc R U . . .
F28_1 F 0.3083(9) 0.2609(6) 0.7413(8) 0.118(5) Uani 1 1 d D . . . .
C31_1 C 0.1821(8) 0.6508(9) 0.7525(7) 0.039(3) Uani 1 1 d D . . . .
C32_1 C 0.2540(10) 0.6233(11) 0.8028(8) 0.058(5) Uani 1 1 d D . . . .
H32_1 H 0.308404 0.602796 0.775942 0.069 Uiso 1 1 calc R U . . .
C33_1 C 0.2495(10) 0.6246(11) 0.8914(8) 0.065(5) Uani 1 1 d D . . . .
H33_1 H 0.299673 0.605087 0.925024 0.078 Uiso 1 1 calc R U . . .
C34_1 C 0.1703(9) 0.6550(10) 0.9293(8) 0.049(4) Uani 1 1 d D . . . .
C35_1 C 0.0960(10) 0.6792(10) 0.8808(7) 0.050(4) Uani 1 1 d D . . . .
H35_1 H 0.040514 0.696678 0.907694 0.059 Uiso 1 1 calc R U . . .
C36_1 C 0.1025(9) 0.6780(10) 0.7929(8) 0.049(4) Uani 1 1 d D . . . .
H36_1 H 0.051532 0.696178 0.759529 0.058 Uiso 1 1 calc R U . . .
O38_1 O 0.1608(8) 0.6606(8) 1.0170(6) 0.072(4) Uani 1 1 d D . . . .
C38_1 C 0.2355(14) 0.6357(17) 1.0679(11) 0.123(10) Uani 1 1 d D . . . .
H38A_1 H 0.217199 0.635897 1.128186 0.147 Uiso 1 1 calc R U . . .
H38B_1 H 0.285173 0.676304 1.058730 0.147 Uiso 1 1 calc R U . . .
H38C_1 H 0.256466 0.577591 1.052160 0.147 Uiso 1 1 calc R U . . .
C41_1 C 0.2136(9) 0.5543(8) 0.4435(8) 0.042(4) Uani 1 1 d D . . . .
C42_1 C 0.1476(10) 0.4959(9) 0.4258(8) 0.053(4) Uani 1 1 d D . . . .
H42_1 H 0.097853 0.491024 0.464675 0.064 Uiso 1 1 calc R U . . .
C43_1 C 0.1491(10) 0.4433(9) 0.3544(8) 0.050(4) Uani 1 1 d D . . . .
H43_1 H 0.101391 0.404216 0.344255 0.060 Uiso 1 1 calc R U . . .
C44_1 C 0.2220(10) 0.4498(9) 0.2991(9) 0.053(4) Uani 1 1 d D . . . .
C45_1 C 0.2865(11) 0.5120(10) 0.3116(9) 0.062(5) Uani 1 1 d D . . . .
H45_1 H 0.333163 0.520180 0.270081 0.075 Uiso 1 1 calc R U . . .
C46_1 C 0.2840(11) 0.5626(10) 0.3840(9) 0.060(5) Uani 1 1 d D . . . .
H46_1 H 0.330568 0.603128 0.393049 0.072 Uiso 1 1 calc R U . . .
O48_1 O 0.2315(8) 0.4019(8) 0.2253(7) 0.075(4) Uani 1 1 d D . . . .
C48_1 C 0.1694(13) 0.3348(11) 0.2140(12) 0.082(6) Uani 1 1 d D . . . .
H48A_1 H 0.184892 0.303710 0.161594 0.123 Uiso 1 1 calc R U . . .
H48B_1 H 0.107406 0.359213 0.209611 0.123 Uiso 1 1 calc R U . . .
H48C_1 H 0.172713 0.294916 0.262991 0.123 Uiso 1 1 calc R U . . .
C51_1 C 0.1864(8) 1.1544(8) 0.4093(8) 0.039(3) Uani 1 1 d D . . . .
C52_1 C 0.1633(9) 1.2267(8) 0.4576(9) 0.043(4) Uani 1 1 d D . . . .
C53_1 C 0.2323(10) 1.2812(9) 0.4789(10) 0.054(4) Uani 1 1 d D . . . .
H53_1 H 0.218209 1.330402 0.512405 0.064 Uiso 1 1 calc R U . . .
C54_1 C 0.3201(10) 1.2665(10) 0.4534(10) 0.058(4) Uani 1 1 d D . . . .
H54_1 H 0.366839 1.303996 0.470579 0.070 Uiso 1 1 calc R U . . .
C55_1 C 0.3405(10) 1.1974(9) 0.4029(10) 0.055(4) Uani 1 1 d D . . . .
H55_1 H 0.401411 1.188945 0.383148 0.065 Uiso 1 1 calc R U . . .
C56_1 C 0.2751(9) 1.1399(9) 0.3799(9) 0.042(4) Uani 1 1 d D . . . .
C57_1 C 0.0657(9) 1.2449(10) 0.4845(12) 0.064(5) Uani 1 1 d D . . . .
H57A_1 H 0.064309 1.288633 0.529147 0.096 Uiso 1 1 calc R U . . .
H57B_1 H 0.038729 1.191712 0.506627 0.096 Uiso 1 1 calc R U . . .
H57C_1 H 0.030703 1.266065 0.435108 0.096 Uiso 1 1 calc R U . . .
C59_1 C 0.2985(12) 1.0653(10) 0.3209(11) 0.072(6) Uani 1 1 d D . . . .
H59A_1 H 0.360407 1.072021 0.298186 0.108 Uiso 1 1 calc R U . . .
H59B_1 H 0.255055 1.065206 0.273543 0.108 Uiso 1 1 calc R U . . .
H59C_1 H 0.294949 1.010789 0.352892 0.108 Uiso 1 1 calc R U . . .
Au1_2 Au 0.03647(5) -0.00169(4) 1.16605(4) 0.0449(3) Uani 1 1 d D . . . .
Cl1_2 Cl 0.0354(3) 0.1419(3) 1.2008(3) 0.0551(12) Uani 1 1 d D . . . .
C1_2 C 0.0377(10) -0.1207(8) 1.1300(8) 0.041(4) Uani 1 1 d D . . . .
N2_2 N -0.0214(9) -0.1792(7) 1.1590(7) 0.047(3) Uani 1 1 d D . . . .
H2_2 H -0.060212 -0.161002 1.198294 0.057 Uiso 1 1 calc R U . . .
N3_2 N 0.0951(8) -0.1528(8) 1.0687(7) 0.049(3) Uani 1 1 d D . . . .
H3_2 H 0.088217 -0.206588 1.053164 0.059 Uiso 1 1 calc R U . . .
C11_2 C 0.4110(10) 0.0848(9) 0.8785(7) 0.048(4) Uani 1 1 d D . . . .
C12_2 C 0.3604(9) 0.0222(9) 0.8381(7) 0.046(4) Uani 1 1 d D . . . .
C13_2 C 0.2994(9) -0.0156(8) 0.8983(8) 0.040(3) Uani 1 1 d D . . . .
C14_2 C 0.2301(9) -0.0711(9) 0.8822(8) 0.046(4) Uani 1 1 d D . . . .
H14_2 H 0.221807 -0.085232 0.823945 0.055 Uiso 1 1 calc R U . . .
C15_2 C 0.1699(10) -0.1097(9) 0.9403(8) 0.046(4) Uani 1 1 d D . . . .
H15_2 H 0.125145 -0.144824 0.915307 0.056 Uiso 1 1 calc R U . . .
C16_2 C 0.1655(10) -0.1046(8) 1.0282(7) 0.039(3) Uani 1 1 d D . . . .
C17_2 C 0.2192(9) -0.0578(9) 1.0817(9) 0.044(4) Uani 1 1 d D . . . .
H17_2 H 0.209006 -0.067088 1.141064 0.053 Uiso 1 1 calc R U . . .
C18_2 C 0.2866(10) 0.0015(9) 1.0610(8) 0.050(4) Uani 1 1 d D . . . .
H18_2 H 0.314239 0.028462 1.108115 0.060 Uiso 1 1 calc R U . . .
C19_2 C 0.3183(9) 0.0262(9) 0.9818(8) 0.043(4) Uani 1 1 d D . . . .
C20_2 C 0.3861(9) 0.0883(8) 0.9662(7) 0.042(3) Uani 1 1 d D . . . .
C21_2 C 0.4839(10) 0.1368(8) 0.8392(9) 0.048(4) Uani 1 1 d D . . . .
C22_2 C 0.5543(9) 0.0965(10) 0.7937(9) 0.054(4) Uani 1 1 d D . . . .
H22_2 H 0.554442 0.035905 0.785285 0.064 Uiso 1 1 calc R U . . .
C23_2 C 0.6236(11) 0.1457(10) 0.7613(10) 0.064(5) Uani 1 1 d D . . . .
H23_2 H 0.673073 0.118759 0.731805 0.077 Uiso 1 1 calc R U . . .
C24_2 C 0.6219(11) 0.2319(10) 0.7708(10) 0.065(5) Uani 1 1 d D . . . .
C25_2 C 0.5527(10) 0.2735(10) 0.8120(10) 0.061(5) Uani 1 1 d D . . . .
H25_2 H 0.552139 0.334556 0.816772 0.073 Uiso 1 1 calc R U . . .
C26_2 C 0.4833(10) 0.2256(9) 0.8467(10) 0.058(4) Uani 1 1 d D . . . .
H26_2 H 0.434482 0.253732 0.876090 0.069 Uiso 1 1 calc R U . . .
F28_2 F 0.6936(8) 0.2789(8) 0.7390(7) 0.103(4) Uani 1 1 d D . . . .
C31_2 C 0.3654(10) -0.0032(8) 0.7475(7) 0.045(4) Uani 1 1 d D . . . .
C32_2 C 0.3850(11) -0.0871(9) 0.7247(8) 0.055(4) Uani 1 1 d D . . . .
H32_2 H 0.391934 -0.129558 0.768573 0.066 Uiso 1 1 calc R U . . .
C33_2 C 0.3950(11) -0.1119(9) 0.6401(7) 0.055(4) Uani 1 1 d D . . . .
H33_2 H 0.405797 -0.170820 0.626613 0.066 Uiso 1 1 calc R U . . .
C34_2 C 0.3892(11) -0.0504(9) 0.5761(8) 0.052(4) Uani 1 1 d D . . . .
C35_2 C 0.3699(10) 0.0341(9) 0.5977(8) 0.055(4) Uani 1 1 d D . . . .
H35_2 H 0.363924 0.076861 0.554014 0.065 Uiso 1 1 calc R U . . .
C36_2 C 0.3593(11) 0.0572(9) 0.6823(8) 0.053(4) Uani 1 1 d D . . . .
H36_2 H 0.347540 0.115985 0.695727 0.064 Uiso 1 1 calc R U . . .
O38_2 O 0.3992(9) -0.0676(9) 0.4903(6) 0.086(4) Uani 1 1 d D . . . .
C38_2 C 0.4230(13) -0.1527(12) 0.4679(11) 0.088(6) Uani 1 1 d D . . . .
H38A_2 H 0.442476 -0.153943 0.407867 0.131 Uiso 1 1 calc R U . . .
H38B_2 H 0.370034 -0.189613 0.475889 0.131 Uiso 1 1 calc R U . . .
H38C_2 H 0.473005 -0.173884 0.504188 0.131 Uiso 1 1 calc R U . . .
C41_2 C 0.4255(8) 0.1463(9) 1.0290(8) 0.042(4) Uani 1 1 d D . . . .
C42_2 C 0.3702(9) 0.1888(9) 1.0881(9) 0.054(5) Uani 1 1 d D . . . .
H42_2 H 0.306398 0.179446 1.087968 0.065 Uiso 1 1 calc R U . . .
C43_2 C 0.4059(10) 0.2442(11) 1.1468(11) 0.069(5) Uani 1 1 d D . . . .
H43_2 H 0.366174 0.272843 1.185887 0.083 Uiso 1 1 calc R U . . .
C44_2 C 0.4981(9) 0.2587(10) 1.1497(10) 0.061(5) Uani 1 1 d D . . . .
C45_2 C 0.5553(10) 0.2149(9) 1.0931(9) 0.052(4) Uani 1 1 d D . . . .
H45_2 H 0.619281 0.223088 1.094404 0.062 Uiso 1 1 calc R U . . .
C46_2 C 0.5184(9) 0.1596(9) 1.0353(9) 0.047(4) Uani 1 1 d D . . . .
H46_2 H 0.558487 0.129071 0.997860 0.057 Uiso 1 1 calc R U . . .
O48_2 O 0.5403(8) 0.3114(8) 1.2069(8) 0.082(4) Uani 1 1 d D . . . .
C48_2 C 0.4862(14) 0.3629(13) 1.2621(13) 0.112(9) Uani 1 1 d D . . . .
H48A_2 H 0.525060 0.387898 1.305652 0.168 Uiso 1 1 calc R U . . .
H48B_2 H 0.439964 0.327185 1.289825 0.168 Uiso 1 1 calc R U . . .
H48C_2 H 0.456179 0.409257 1.229030 0.168 Uiso 1 1 calc R U . . .
C51_2 C -0.0297(9) -0.2671(8) 1.1345(7) 0.040(3) Uani 1 1 d D . . . .
C52_2 C -0.0864(11) -0.2864(9) 1.0677(9) 0.055(4) Uani 1 1 d D . . . .
C53_2 C -0.0977(13) -0.3717(9) 1.0465(11) 0.072(5) Uani 1 1 d D . . . .
H53_2 H -0.136992 -0.385899 1.000897 0.087 Uiso 1 1 calc R U . . .
C54_2 C -0.0525(12) -0.4362(11) 1.0910(10) 0.074(5) Uani 1 1 d D . . . .
H54_2 H -0.060842 -0.494844 1.076762 0.089 Uiso 1 1 calc R U . . .
C55_2 C 0.0047(12) -0.4155(9) 1.1559(10) 0.066(5) Uani 1 1 d D . . . .
H55_2 H 0.037039 -0.460306 1.185352 0.079 Uiso 1 1 calc R U . . .
C56_2 C 0.0165(10) -0.3312(8) 1.1797(9) 0.048(4) Uani 1 1 d D . . . .
C57_2 C -0.1442(14) -0.2164(11) 1.0246(11) 0.090(7) Uani 1 1 d D . . . .
H57A_2 H -0.184108 -0.242456 0.982543 0.135 Uiso 1 1 calc R U . . .
H57B_2 H -0.104289 -0.175072 0.995695 0.135 Uiso 1 1 calc R U . . .
H57C_2 H -0.181367 -0.186404 1.067625 0.135 Uiso 1 1 calc R U . . .
C59_2 C 0.0734(12) -0.3086(11) 1.2560(10) 0.077(6) Uani 1 1 d D . . . .
H59A_2 H 0.103787 -0.360921 1.278472 0.115 Uiso 1 1 calc R U . . .
H59B_2 H 0.033862 -0.283644 1.300427 0.115 Uiso 1 1 calc R U . . .
H59C_2 H 0.119316 -0.266732 1.238736 0.115 Uiso 1 1 calc R U . . .
C61 C 0.422(2) 0.453(2) 0.8876(18) 0.081(12) Uiso 0.5 1 d G . P A -1
H61 H 0.424420 0.448026 0.827191 0.097 Uiso 0.5 1 calc R U P A -1
C62 C 0.492(3) 0.492(4) 0.930(3) 0.27(5) Uiso 0.5 1 d G . P A -1
H62 H 0.542490 0.515040 0.899253 0.324 Uiso 0.5 1 calc R U P A -1
C63 C 0.489(4) 0.499(5) 1.019(3) 0.19(3) Uiso 0.5 1 d G . P A -1
H63 H 0.537203 0.526188 1.048169 0.231 Uiso 0.5 1 calc R U P A -1
C64 C 0.416(4) 0.466(4) 1.0646(19) 0.35(6) Uiso 0.5 1 d G . P A -1
H64 H 0.413847 0.470324 1.125024 0.423 Uiso 0.5 1 calc R U P A -1
C65 C 0.346(3) 0.426(2) 1.022(2) 0.17(3) Uiso 0.5 1 d G . P A -1
H65 H 0.295776 0.403310 1.052963 0.204 Uiso 0.5 1 calc R U P A -1
C66 C 0.3490(18) 0.4194(17) 0.933(2) 0.062(10) Uiso 0.5 1 d G . P A -1
H66 H 0.301062 0.392160 0.904047 0.074 Uiso 0.5 1 calc R U P A -1

loop_
_atom_site_aniso_label
_atom_site_aniso_U_11
_atom_site_aniso_U_22
_atom_site_aniso_U_33
_atom_site_aniso_U_23
_atom_site_aniso_U_13
_atom_site_aniso_U_12
Au1_1 0.0479(5) 0.0382(4) 0.0371(4) -0.0036(3) 0.0053(3) 0.0027(3)
Cl1_1 0.053(3) 0.062(3) 0.052(3) -0.013(2) 0.011(2) -0.004(2)
C1_1 0.047(8) 0.034(6) 0.031(7) 0.017(6) 0.033(6) 0.020(6)
N2_1 0.050(7) 0.037(6) 0.026(7) 0.005(5) 0.002(6) 0.001(5)
N3_1 0.058(8) 0.028(6) 0.036(7) 0.003(5) 0.004(6) -0.001(6)
C11_1 0.053(10) 0.033(6) 0.031(6) 0.000(5) 0.006(7) 0.006(6)
C12_1 0.046(9) 0.037(6) 0.038(5) 0.001(5) 0.008(6) 0.009(7)
C13_1 0.038(9) 0.034(5) 0.027(6) -0.002(5) 0.008(7) 0.005(7)
C14_1 0.054(10) 0.037(6) 0.023(8) 0.001(5) -0.001(8) 0.008(7)
C15_1 0.054(10) 0.032(7) 0.027(6) -0.001(5) 0.002(7) 0.008(7)
C16_1 0.039(9) 0.037(6) 0.025(6) 0.005(5) 0.004(7) 0.005(7)
C17_1 0.047(10) 0.041(6) 0.026(7) 0.005(5) 0.009(8) 0.005(7)
C18_1 0.047(10) 0.041(6) 0.032(7) -0.001(6) 0.008(8) 0.000(7)
C19_1 0.046(9) 0.039(6) 0.024(6) -0.002(4) 0.011(7) 0.001(7)
C20_1 0.043(9) 0.040(6) 0.031(5) 0.000(4) 0.009(7) -0.001(7)
C21_1 0.050(8) 0.029(6) 0.044(10) -0.003(6) -0.007(7) 0.000(6)
C22_1 0.073(11) 0.039(9) 0.078(13) 0.024(8) 0.010(9) 0.007(8)
C23_1 0.113(13) 0.053(11) 0.079(15) 0.031(10) 0.005(12) 0.019(9)
C24_1 0.100(12) 0.025(9) 0.094(15) -0.004(8) -0.025(11) 0.011(8)
C25_1 0.072(11) 0.052(10) 0.113(17) -0.003(9) -0.031(10) 0.010(8)
C26_1 0.052(8) 0.041(9) 0.091(14) -0.011(8) -0.005(9) 0.004(7)
F28_1 0.164(12) 0.045(6) 0.143(11) 0.017(6) -0.072(10) 0.024(7)
C31_1 0.049(8) 0.029(9) 0.038(6) -0.001(6) 0.006(5) -0.005(7)
C32_1 0.049(9) 0.086(14) 0.038(6) -0.007(9) 0.006(6) 0.006(9)
C33_1 0.072(10) 0.087(14) 0.035(7) -0.004(9) 0.001(7) 0.014(10)
C34_1 0.073(9) 0.047(10) 0.028(6) -0.006(8) 0.006(6) 0.000(8)
C35_1 0.067(9) 0.045(10) 0.036(6) -0.008(8) 0.011(6) 0.006(8)
C36_1 0.049(8) 0.061(11) 0.037(6) -0.010(8) 0.004(6) -0.001(8)
O38_1 0.104(10) 0.085(9) 0.027(5) -0.005(6) -0.001(6) 0.009(8)
C38_1 0.120(17) 0.21(3) 0.038(12) -0.002(15) -0.017(11) 0.025(18)
C41_1 0.059(9) 0.035(8) 0.033(7) -0.001(6) 0.003(6) 0.007(6)
C42_1 0.080(11) 0.047(10) 0.033(8) 0.003(6) 0.010(8) -0.018(8)
C43_1 0.064(10) 0.049(10) 0.039(8) -0.004(7) -0.001(7) -0.004(8)
C44_1 0.071(10) 0.044(9) 0.044(9) -0.011(7) 0.005(7) 0.006(7)
C45_1 0.069(11) 0.065(11) 0.053(10) -0.020(8) 0.020(9) -0.002(8)
C46_1 0.074(11) 0.052(11) 0.053(9) -0.017(7) 0.021(8) -0.009(8)
O48_1 0.087(9) 0.075(9) 0.063(8) -0.035(6) 0.015(7) -0.008(7)
C48_1 0.113(16) 0.064(12) 0.070(14) -0.019(10) -0.016(13) -0.017(10)
C51_1 0.057(7) 0.033(7) 0.026(8) 0.009(6) -0.002(6) -0.004(5)
C52_1 0.062(7) 0.035(8) 0.031(9) 0.008(6) -0.001(7) 0.001(6)
C53_1 0.071(8) 0.045(9) 0.045(11) -0.011(8) -0.001(8) -0.005(7)
C54_1 0.066(8) 0.048(10) 0.061(12) 0.001(8) -0.004(9) -0.012(8)
C55_1 0.053(9) 0.059(10) 0.052(11) 0.002(7) -0.006(8) -0.009(7)
C56_1 0.052(7) 0.046(8) 0.027(9) 0.008(6) -0.004(7) -0.005(6)
C57_1 0.067(8) 0.038(10) 0.087(14) -0.005(10) 0.017(9) -0.006(8)
C59_1 0.069(13) 0.078(12) 0.071(13) -0.024(9) 0.016(10) -0.001(10)
Au1_2 0.0606(5) 0.0378(4) 0.0362(4) -0.0024(3) 0.0058(4) 0.0030(4)
Cl1_2 0.084(3) 0.040(3) 0.041(3) 0.002(2) -0.009(2) 0.008(2)
C1_2 0.057(9) 0.047(8) 0.019(8) 0.006(7) -0.002(6) -0.001(6)
N2_2 0.074(9) 0.041(6) 0.027(7) -0.005(6) 0.013(6) -0.002(6)
N3_2 0.076(9) 0.041(8) 0.031(7) -0.003(6) 0.009(6) -0.005(6)
C11_2 0.052(9) 0.047(8) 0.044(7) -0.010(6) 0.012(6) 0.005(6)
C12_2 0.051(9) 0.047(9) 0.040(6) -0.001(6) 0.002(6) 0.008(6)
C13_2 0.045(8) 0.041(8) 0.033(6) 0.006(6) -0.003(6) 0.018(5)
C14_2 0.055(9) 0.063(10) 0.021(8) -0.006(7) 0.005(6) 0.006(7)
C15_2 0.053(10) 0.053(10) 0.033(6) -0.009(7) 0.006(6) 0.009(7)
C16_2 0.060(9) 0.026(8) 0.031(6) 0.001(6) 0.006(6) 0.010(6)
C17_2 0.051(9) 0.052(10) 0.029(8) -0.006(7) 0.006(7) 0.013(6)
C18_2 0.055(10) 0.057(10) 0.038(7) -0.017(7) 0.001(7) 0.003(7)
C19_2 0.040(9) 0.049(9) 0.041(6) -0.003(6) -0.001(6) 0.011(6)
C20_2 0.038(8) 0.048(9) 0.040(6) -0.006(6) 0.005(6) 0.015(6)
C21_2 0.055(9) 0.058(7) 0.030(9) 0.007(7) 0.002(6) 0.003(6)
C22_2 0.053(9) 0.076(10) 0.032(10) -0.004(8) -0.001(7) 0.004(7)
C23_2 0.054(10) 0.091(9) 0.047(11) -0.002(10) 0.012(8) 0.002(8)
C24_2 0.069(10) 0.092(9) 0.035(11) -0.002(10) 0.010(8) -0.014(8)
C25_2 0.077(11) 0.062(9) 0.044(11) -0.002(9) 0.002(8) -0.010(7)
C26_2 0.055(10) 0.060(7) 0.058(12) 0.003(9) -0.006(8) -0.001(7)
F28_2 0.100(8) 0.142(10) 0.067(8) 0.022(7) 0.021(7) -0.042(8)
C31_2 0.035(9) 0.064(8) 0.037(6) 0.002(5) 0.002(7) 0.010(8)
C32_2 0.065(12) 0.070(8) 0.029(7) 0.001(7) 0.000(8) 0.022(9)
C33_2 0.061(11) 0.074(10) 0.030(6) -0.001(6) 0.001(8) 0.013(9)
C34_2 0.041(10) 0.086(9) 0.027(6) 0.005(6) 0.002(8) -0.003(9)
C35_2 0.044(10) 0.081(9) 0.038(7) 0.014(7) -0.014(8) 0.002(9)
C36_2 0.056(11) 0.060(9) 0.044(7) 0.004(6) -0.012(8) -0.018(9)
O38_2 0.090(10) 0.142(12) 0.025(6) -0.008(7) 0.010(7) -0.010(9)
C38_2 0.069(14) 0.156(15) 0.037(12) -0.026(11) -0.005(11) 0.010(13)
C41_2 0.044(7) 0.039(9) 0.041(8) -0.002(6) 0.003(6) 0.012(6)
C42_2 0.042(8) 0.052(10) 0.069(11) -0.025(8) 0.009(7) 0.001(7)
C43_2 0.063(8) 0.060(12) 0.084(13) -0.036(9) 0.006(9) -0.004(8)
C44_2 0.061(8) 0.061(11) 0.063(11) -0.020(8) 0.008(8) -0.009(8)
C45_2 0.057(9) 0.053(10) 0.045(10) 0.004(7) 0.003(7) 0.006(7)
C46_2 0.045(7) 0.051(10) 0.045(10) 0.000(7) 0.008(7) 0.011(7)
O48_2 0.065(8) 0.087(10) 0.094(10) -0.042(7) 0.003(7) -0.013(7)
C48_2 0.120(19) 0.100(17) 0.118(19) -0.061(14) 0.026(14) -0.016(14)
C51_2 0.057(9) 0.043(6) 0.020(7) -0.007(6) 0.014(6) -0.005(6)
C52_2 0.080(11) 0.061(8) 0.024(8) 0.000(7) 0.003(7) -0.014(8)
C53_2 0.095(14) 0.071(8) 0.052(12) -0.021(8) -0.003(10) -0.016(9)
C54_2 0.111(15) 0.053(9) 0.058(12) -0.014(8) 0.016(9) -0.017(9)
C55_2 0.090(13) 0.047(7) 0.060(11) -0.003(8) 0.009(9) 0.006(9)
C56_2 0.050(10) 0.047(7) 0.048(9) 0.001(6) 0.012(7) -0.004(7)
C57_2 0.126(17) 0.097(13) 0.047(12) 0.007(10) -0.024(12) 0.007(12)
C59_2 0.082(14) 0.077(14) 0.071(12) -0.011(10) -0.020(10) 0.015(11)

loop_
_atom_type_symbol
_atom_type_description
_atom_type_scat_dispersion_real
_atom_type_scat_dispersion_imag
_atom_type_scat_source
C C 0.0033 0.0016 'International Tables Vol C Tables 4.2.6.8 and 6.1.1.4'
H H 0.0000 0.0000 'International Tables Vol C Tables 4.2.6.8 and 6.1.1.4'
N N 0.0061 0.0033 'International Tables Vol C Tables 4.2.6.8 and 6.1.1.4'
O O 0.0106 0.0060 'International Tables Vol C Tables 4.2.6.8 and 6.1.1.4'
F F 0.0171 0.0103 'International Tables Vol C Tables 4.2.6.8 and 6.1.1.4'
Cl Cl 0.1484 0.1585 'International Tables Vol C Tables 4.2.6.8 and 6.1.1.4'
Au Au -2.0133 8.8022 'International Tables Vol C Tables 4.2.6.8 and 6.1.1.4'

loop_
_geom_angle_atom_site_label_1
_geom_angle_atom_site_label_2
_geom_angle_atom_site_label_3
_geom_angle
_geom_angle_site_symmetry_1
_geom_angle_site_symmetry_3
_geom_angle_publ_flag
C1_1 Au1_1 Cl1_1 173.5(4) . . ?
C1_1 Au1_1 Au1_2 94.9(4) . 1_564 ?
Cl1_1 Au1_1 Au1_2 89.42(11) . 1_564 ?
N2_1 C1_1 N3_1 110.7(11) . . ?
N2_1 C1_1 Au1_1 123.9(10) . . ?
N3_1 C1_1 Au1_1 124.8(9) . . ?
C1_1 N2_1 C51_1 130.2(11) . . ?
C1_1 N2_1 H2_1 114.9 . . ?
C51_1 N2_1 H2_1 114.9 . . ?
C1_1 N3_1 C16_1 122.2(11) . . ?
C1_1 N3_1 H3_1 118.9 . . ?
C16_1 N3_1 H3_1 118.9 . . ?
C12_1 C11_1 C20_1 109.4(11) . . ?
C12_1 C11_1 C21_1 125.2(10) . . ?
C20_1 C11_1 C21_1 125.3(10) . . ?
C11_1 C12_1 C13_1 108.8(10) . . ?
C11_1 C12_1 C31_1 127.2(11) . . ?
C13_1 C12_1 C31_1 124.0(10) . . ?
C14_1 C13_1 C12_1 126.9(11) . . ?
C14_1 C13_1 C19_1 126.7(9) . . ?
C12_1 C13_1 C19_1 106.3(8) . . ?
C13_1 C14_1 C15_1 129.4(12) . . ?
C13_1 C14_1 H14_1 115.3 . . ?
C15_1 C14_1 H14_1 115.3 . . ?
C16_1 C15_1 C14_1 129.2(12) . . ?
C16_1 C15_1 H15_1 115.4 . . ?
C14_1 C15_1 H15_1 115.4 . . ?
C17_1 C16_1 C15_1 128.5(12) . . ?
C17_1 C16_1 N3_1 115.3(10) . . ?
C15_1 C16_1 N3_1 116.1(10) . . ?
C16_1 C17_1 C18_1 129.5(12) . . ?
C16_1 C17_1 H17_1 115.3 . . ?
C18_1 C17_1 H17_1 115.3 . . ?
C19_1 C18_1 C17_1 130.1(12) . . ?
C19_1 C18_1 H18_1 114.9 . . ?
C17_1 C18_1 H18_1 114.9 . . ?
C18_1 C19_1 C20_1 127.1(11) . . ?
C18_1 C19_1 C13_1 126.6(10) . . ?
C20_1 C19_1 C13_1 106.2(8) . . ?
C19_1 C20_1 C11_1 109.2(10) . . ?
C19_1 C20_1 C41_1 124.9(11) . . ?
C11_1 C20_1 C41_1 125.6(11) . . ?
C22_1 C21_1 C26_1 118.5(13) . . ?
C22_1 C21_1 C11_1 121.3(11) . . ?
C26_1 C21_1 C11_1 119.7(11) . . ?
C23_1 C22_1 C21_1 122.4(14) . . ?
C23_1 C22_1 H22_1 118.8 . . ?
C21_1 C22_1 H22_1 118.8 . . ?
C24_1 C23_1 C22_1 117.2(15) . . ?
C24_1 C23_1 H23_1 121.4 . . ?
C22_1 C23_1 H23_1 121.4 . . ?
C23_1 C24_1 C25_1 123.0(15) . . ?
C23_1 C24_1 F28_1 117.0(13) . . ?
C25_1 C24_1 F28_1 119.9(14) . . ?
C24_1 C25_1 C26_1 120.0(15) . . ?
C24_1 C25_1 H25_1 120.0 . . ?
C26_1 C25_1 H25_1 120.0 . . ?
C21_1 C26_1 C25_1 118.8(14) . . ?
C21_1 C26_1 H26_1 120.6 . . ?
C25_1 C26_1 H26_1 120.6 . . ?
C32_1 C31_1 C36_1 118.0(11) . . ?
C32_1 C31_1 C12_1 121.9(11) . . ?
C36_1 C31_1 C12_1 120.1(11) . . ?
C31_1 C32_1 C33_1 122.1(12) . . ?
C31_1 C32_1 H32_1 119.0 . . ?
C33_1 C32_1 H32_1 119.0 . . ?
C34_1 C33_1 C32_1 118.2(12) . . ?
C34_1 C33_1 H33_1 120.9 . . ?
C32_1 C33_1 H33_1 120.9 . . ?
C35_1 C34_1 C33_1 120.8(11) . . ?
C35_1 C34_1 O38_1 117.1(11) . . ?
C33_1 C34_1 O38_1 122.0(11) . . ?
C34_1 C35_1 C36_1 119.7(12) . . ?
C34_1 C35_1 H35_1 120.1 . . ?
C36_1 C35_1 H35_1 120.1 . . ?
C35_1 C36_1 C31_1 121.0(12) . . ?
C35_1 C36_1 H36_1 119.5 . . ?
C31_1 C36_1 H36_1 119.5 . . ?
C34_1 O38_1 C38_1 118.1(12) . . ?
O38_1 C38_1 H38A_1 109.5 . . ?
O38_1 C38_1 H38B_1 109.5 . . ?
H38A_1 C38_1 H38B_1 109.5 . . ?
O38_1 C38_1 H38C_1 109.5 . . ?
H38A_1 C38_1 H38C_1 109.5 . . ?
H38B_1 C38_1 H38C_1 109.5 . . ?
C42_1 C41_1 C46_1 116.9(11) . . ?
C42_1 C41_1 C20_1 121.0(11) . . ?
C46_1 C41_1 C20_1 121.9(11) . . ?
C41_1 C42_1 C43_1 123.9(12) . . ?
C41_1 C42_1 H42_1 118.0 . . ?
C43_1 C42_1 H42_1 118.0 . . ?
C44_1 C43_1 C42_1 117.7(12) . . ?
C44_1 C43_1 H43_1 121.1 . . ?
C42_1 C43_1 H43_1 121.1 . . ?
C43_1 C44_1 C45_1 119.9(12) . . ?
C43_1 C44_1 O48_1 123.6(11) . . ?
C45_1 C44_1 O48_1 116.2(11) . . ?
C44_1 C45_1 C46_1 120.8(13) . . ?
C44_1 C45_1 H45_1 119.6 . . ?
C46_1 C45_1 H45_1 119.6 . . ?
C45_1 C46_1 C41_1 120.4(12) . . ?
C45_1 C46_1 H46_1 119.8 . . ?
C41_1 C46_1 H46_1 119.8 . . ?
C44_1 O48_1 C48_1 116.9(12) . . ?
O48_1 C48_1 H48A_1 109.5 . . ?
O48_1 C48_1 H48B_1 109.5 . . ?
H48A_1 C48_1 H48B_1 109.5 . . ?
O48_1 C48_1 H48C_1 109.5 . . ?
H48A_1 C48_1 H48C_1 109.5 . . ?
H48B_1 C48_1 H48C_1 109.5 . . ?
C56_1 C51_1 C52_1 121.4(12) . . ?
C56_1 C51_1 N2_1 118.6(10) . . ?
C52_1 C51_1 N2_1 119.8(10) . . ?
C53_1 C52_1 C51_1 117.7(12) . . ?
C53_1 C52_1 C57_1 121.4(12) . . ?
C51_1 C52_1 C57_1 120.9(12) . . ?
C54_1 C53_1 C52_1 121.9(13) . . ?
C54_1 C53_1 H53_1 119.1 . . ?
C52_1 C53_1 H53_1 119.1 . . ?
C53_1 C54_1 C55_1 119.5(15) . . ?
C53_1 C54_1 H54_1 120.2 . . ?
C55_1 C54_1 H54_1 120.2 . . ?
C54_1 C55_1 C56_1 121.6(14) . . ?
C54_1 C55_1 H55_1 119.2 . . ?
C56_1 C55_1 H55_1 119.2 . . ?
C55_1 C56_1 C51_1 117.8(12) . . ?
C55_1 C56_1 C59_1 120.8(12) . . ?
C51_1 C56_1 C59_1 121.3(12) . . ?
C52_1 C57_1 H57A_1 109.5 . . ?
C52_1 C57_1 H57B_1 109.5 . . ?
H57A_1 C57_1 H57B_1 109.5 . . ?
C52_1 C57_1 H57C_1 109.5 . . ?
H57A_1 C57_1 H57C_1 109.5 . . ?
H57B_1 C57_1 H57C_1 109.5 . . ?
C56_1 C59_1 H59A_1 109.5 . . ?
C56_1 C59_1 H59B_1 109.5 . . ?
H59A_1 C59_1 H59B_1 109.5 . . ?
C56_1 C59_1 H59C_1 109.5 . . ?
H59A_1 C59_1 H59C_1 109.5 . . ?
H59B_1 C59_1 H59C_1 109.5 . . ?
C1_2 Au1_2 Cl1_2 176.7(4) . . ?
C1_2 Au1_2 Au1_1 93.8(4) . 1_546 ?
Cl1_2 Au1_2 Au1_1 89.48(11) . 1_546 ?
N2_2 C1_2 N3_2 112.7(12) . . ?
N2_2 C1_2 Au1_2 123.5(10) . . ?
N3_2 C1_2 Au1_2 123.7(10) . . ?
C1_2 N2_2 C51_2 128.5(12) . . ?
C1_2 N2_2 H2_2 115.8 . . ?
C51_2 N2_2 H2_2 115.8 . . ?
C1_2 N3_2 C16_2 124.2(11) . . ?
C1_2 N3_2 H3_2 117.9 . . ?
C16_2 N3_2 H3_2 117.9 . . ?
C12_2 C11_2 C20_2 109.6(12) . . ?
C12_2 C11_2 C21_2 126.4(11) . . ?
C20_2 C11_2 C21_2 123.9(10) . . ?
C11_2 C12_2 C13_2 109.3(10) . . ?
C11_2 C12_2 C31_2 127.5(11) . . ?
C13_2 C12_2 C31_2 123.2(11) . . ?
C14_2 C13_2 C12_2 127.6(11) . . ?
C14_2 C13_2 C19_2 126.2(10) . . ?
C12_2 C13_2 C19_2 105.8(9) . . ?
C13_2 C14_2 C15_2 128.7(12) . . ?
C13_2 C14_2 H14_2 115.7 . . ?
C15_2 C14_2 H14_2 115.7 . . ?
C16_2 C15_2 C14_2 129.9(13) . . ?
C16_2 C15_2 H15_2 115.0 . . ?
C14_2 C15_2 H15_2 115.0 . . ?
C17_2 C16_2 C15_2 128.4(13) . . ?
C17_2 C16_2 N3_2 115.8(11) . . ?
C15_2 C16_2 N3_2 115.8(11) . . ?
C16_2 C17_2 C18_2 129.1(13) . . ?
C16_2 C17_2 H17_2 115.5 . . ?
C18_2 C17_2 H17_2 115.5 . . ?
C19_2 C18_2 C17_2 128.9(13) . . ?
C19_2 C18_2 H18_2 115.5 . . ?
C17_2 C18_2 H18_2 115.5 . . ?
C18_2 C19_2 C20_2 125.4(11) . . ?
C18_2 C19_2 C13_2 127.0(10) . . ?
C20_2 C19_2 C13_2 107.0(9) . . ?
C19_2 C20_2 C11_2 108.2(10) . . ?
C19_2 C20_2 C41_2 126.7(11) . . ?
C11_2 C20_2 C41_2 125.1(11) . . ?
C26_2 C21_2 C22_2 119.2(14) . . ?
C26_2 C21_2 C11_2 120.9(12) . . ?
C22_2 C21_2 C11_2 120.0(12) . . ?
C23_2 C22_2 C21_2 118.9(14) . . ?
C23_2 C22_2 H22_2 120.6 . . ?
C21_2 C22_2 H22_2 120.6 . . ?
C24_2 C23_2 C22_2 120.6(15) . . ?
C24_2 C23_2 H23_2 119.7 . . ?
C22_2 C23_2 H23_2 119.7 . . ?
C23_2 C24_2 C25_2 122.0(16) . . ?
C23_2 C24_2 F28_2 118.9(13) . . ?
C25_2 C24_2 F28_2 119.0(13) . . ?
C24_2 C25_2 C26_2 118.6(15) . . ?
C24_2 C25_2 H25_2 120.7 . . ?
C26_2 C25_2 H25_2 120.7 . . ?
C25_2 C26_2 C21_2 120.6(14) . . ?
C25_2 C26_2 H26_2 119.7 . . ?
C21_2 C26_2 H26_2 119.7 . . ?
C32_2 C31_2 C36_2 117.0(11) . . ?
C32_2 C31_2 C12_2 121.2(11) . . ?
C36_2 C31_2 C12_2 121.5(11) . . ?
C31_2 C32_2 C33_2 122.5(12) . . ?
C31_2 C32_2 H32_2 118.7 . . ?
C33_2 C32_2 H32_2 118.7 . . ?
C34_2 C33_2 C32_2 119.4(12) . . ?
C34_2 C33_2 H33_2 120.3 . . ?
C32_2 C33_2 H33_2 120.3 . . ?
C33_2 C34_2 O38_2 124.3(12) . . ?
C33_2 C34_2 C35_2 118.9(12) . . ?
O38_2 C34_2 C35_2 116.8(11) . . ?
C34_2 C35_2 C36_2 120.7(12) . . ?
C34_2 C35_2 H35_2 119.6 . . ?
C36_2 C35_2 H35_2 119.6 . . ?
C31_2 C36_2 C35_2 121.5(12) . . ?
C31_2 C36_2 H36_2 119.3 . . ?
C35_2 C36_2 H36_2 119.3 . . ?
C34_2 O38_2 C38_2 117.3(12) . . ?
O38_2 C38_2 H38A_2 109.5 . . ?
O38_2 C38_2 H38B_2 109.5 . . ?
H38A_2 C38_2 H38B_2 109.5 . . ?
O38_2 C38_2 H38C_2 109.5 . . ?
H38A_2 C38_2 H38C_2 109.5 . . ?
H38B_2 C38_2 H38C_2 109.5 . . ?
C46_2 C41_2 C42_2 116.3(11) . . ?
C46_2 C41_2 C20_2 123.0(11) . . ?
C42_2 C41_2 C20_2 120.7(10) . . ?
C43_2 C42_2 C41_2 121.5(12) . . ?
C43_2 C42_2 H42_2 119.3 . . ?
C41_2 C42_2 H42_2 119.3 . . ?
C44_2 C43_2 C42_2 121.1(13) . . ?
C44_2 C43_2 H43_2 119.5 . . ?
C42_2 C43_2 H43_2 119.5 . . ?
C43_2 C44_2 O48_2 125.3(11) . . ?
C43_2 C44_2 C45_2 118.6(12) . . ?
O48_2 C44_2 C45_2 116.0(11) . . ?
C46_2 C45_2 C44_2 119.5(12) . . ?
C46_2 C45_2 H45_2 120.3 . . ?
C44_2 C45_2 H45_2 120.3 . . ?
C45_2 C46_2 C41_2 123.0(12) . . ?
C45_2 C46_2 H46_2 118.5 . . ?
C41_2 C46_2 H46_2 118.5 . . ?
C44_2 O48_2 C48_2 119.2(12) . . ?
O48_2 C48_2 H48A_2 109.5 . . ?
O48_2 C48_2 H48B_2 109.5 . . ?
H48A_2 C48_2 H48B_2 109.5 . . ?
O48_2 C48_2 H48C_2 109.5 . . ?
H48A_2 C48_2 H48C_2 109.5 . . ?
H48B_2 C48_2 H48C_2 109.5 . . ?
C52_2 C51_2 C56_2 121.3(13) . . ?
C52_2 C51_2 N2_2 119.0(11) . . ?
C56_2 C51_2 N2_2 119.6(10) . . ?
C51_2 C52_2 C53_2 119.1(13) . . ?
C51_2 C52_2 C57_2 120.7(12) . . ?
C53_2 C52_2 C57_2 119.8(13) . . ?
C54_2 C53_2 C52_2 120.2(14) . . ?
C54_2 C53_2 H53_2 119.9 . . ?
C52_2 C53_2 H53_2 119.9 . . ?
C55_2 C54_2 C53_2 119.7(15) . . ?
C55_2 C54_2 H54_2 120.1 . . ?
C53_2 C54_2 H54_2 120.1 . . ?
C54_2 C55_2 C56_2 121.6(14) . . ?
C54_2 C55_2 H55_2 119.2 . . ?
C56_2 C55_2 H55_2 119.2 . . ?
C55_2 C56_2 C51_2 118.0(12) . . ?
C55_2 C56_2 C59_2 121.7(13) . . ?
C51_2 C56_2 C59_2 120.2(12) . . ?
C52_2 C57_2 H57A_2 109.5 . . ?
C52_2 C57_2 H57B_2 109.5 . . ?
H57A_2 C57_2 H57B_2 109.5 . . ?
C52_2 C57_2 H57C_2 109.5 . . ?
H57A_2 C57_2 H57C_2 109.5 . . ?
H57B_2 C57_2 H57C_2 109.5 . . ?
C56_2 C59_2 H59A_2 109.5 . . ?
C56_2 C59_2 H59B_2 109.5 . . ?
H59A_2 C59_2 H59B_2 109.5 . . ?
C56_2 C59_2 H59C_2 109.5 . . ?
H59A_2 C59_2 H59C_2 109.5 . . ?
H59B_2 C59_2 H59C_2 109.5 . . ?
C62 C61 C66 120.0 . . ?
C62 C61 H61 120.0 . . ?
C66 C61 H61 120.0 . . ?
C63 C62 C61 120.0 . . ?
C63 C62 H62 120.0 . . ?
C61 C62 H62 120.0 . . ?
C62 C63 C64 120.0 . . ?
C62 C63 H63 120.0 . . ?
C64 C63 H63 120.0 . . ?
C65 C64 C63 120.0 . . ?
C65 C64 H64 120.0 . . ?
C63 C64 H64 120.0 . . ?
C64 C65 C66 120.0 . . ?
C64 C65 H65 120.0 . . ?
C66 C65 H65 120.0 . . ?
C65 C66 C61 120.0 . . ?
C65 C66 H66 120.0 . . ?
C61 C66 H66 120.0 . . ?

loop_
_geom_bond_atom_site_label_1
_geom_bond_atom_site_label_2
_geom_bond_distance
_geom_bond_site_symmetry_2
_geom_bond_publ_flag
Au1_1 C1_1 1.915(13) . ?
Au1_1 Cl1_1 2.296(4) . ?
Au1_1 Au1_2 3.2315(10) 1_564 ?
C1_1 N2_1 1.349(14) . ?
C1_1 N3_1 1.388(15) . ?
N2_1 C51_1 1.430(15) . ?
N2_1 H2_1 0.8800 . ?
N3_1 C16_1 1.435(14) . ?
N3_1 H3_1 0.8800 . ?
C11_1 C12_1 1.403(13) . ?
C11_1 C20_1 1.410(13) . ?
C11_1 C21_1 1.469(16) . ?
C12_1 C13_1 1.418(13) . ?
C12_1 C31_1 1.474(13) . ?
C13_1 C14_1 1.372(13) . ?
C13_1 C19_1 1.502(15) . ?
C14_1 C15_1 1.399(13) . ?
C14_1 H14_1 0.9500 . ?
C15_1 C16_1 1.377(13) . ?
C15_1 H15_1 0.9500 . ?
C16_1 C17_1 1.373(13) . ?
C17_1 C18_1 1.384(13) . ?
C17_1 H17_1 0.9500 . ?
C18_1 C19_1 1.361(13) . ?
C18_1 H18_1 0.9500 . ?
C19_1 C20_1 1.407(13) . ?
C20_1 C41_1 1.480(13) . ?
C21_1 C22_1 1.382(14) . ?
C21_1 C26_1 1.383(14) . ?
C22_1 C23_1 1.375(15) . ?
C22_1 H22_1 0.9500 . ?
C23_1 C24_1 1.346(15) . ?
C23_1 H23_1 0.9500 . ?
C24_1 C25_1 1.351(15) . ?
C24_1 F28_1 1.377(16) . ?
C25_1 C26_1 1.389(15) . ?
C25_1 H25_1 0.9500 . ?
C26_1 H26_1 0.9500 . ?
C31_1 C32_1 1.377(13) . ?
C31_1 C36_1 1.384(12) . ?
C32_1 C33_1 1.389(13) . ?
C32_1 H32_1 0.9500 . ?
C33_1 C34_1 1.378(13) . ?
C33_1 H33_1 0.9500 . ?
C34_1 C35_1 1.375(13) . ?
C34_1 O38_1 1.383(13) . ?
C35_1 C36_1 1.379(13) . ?
C35_1 H35_1 0.9500 . ?
C36_1 H36_1 0.9500 . ?
O38_1 C38_1 1.404(15) . ?
C38_1 H38A_1 0.9800 . ?
C38_1 H38B_1 0.9800 . ?
C38_1 H38C_1 0.9800 . ?
C41_1 C42_1 1.371(12) . ?
C41_1 C46_1 1.391(13) . ?
C42_1 C43_1 1.391(13) . ?
C42_1 H42_1 0.9500 . ?
C43_1 C44_1 1.375(13) . ?
C43_1 H43_1 0.9500 . ?
C44_1 C45_1 1.380(13) . ?
C44_1 O48_1 1.386(13) . ?
C45_1 C46_1 1.386(13) . ?
C45_1 H45_1 0.9500 . ?
C46_1 H46_1 0.9500 . ?
O48_1 C48_1 1.409(14) . ?
C48_1 H48A_1 0.9800 . ?
C48_1 H48B_1 0.9800 . ?
C48_1 H48C_1 0.9800 . ?
C51_1 C56_1 1.391(13) . ?
C51_1 C52_1 1.394(13) . ?
C52_1 C53_1 1.375(14) . ?
C52_1 C57_1 1.511(15) . ?
C53_1 C54_1 1.361(14) . ?
C53_1 H53_1 0.9500 . ?
C54_1 C55_1 1.366(14) . ?
C54_1 H54_1 0.9500 . ?
C55_1 C56_1 1.376(14) . ?
C55_1 H55_1 0.9500 . ?
C56_1 C59_1 1.521(14) . ?
C57_1 H57A_1 0.9800 . ?
C57_1 H57B_1 0.9800 . ?
C57_1 H57C_1 0.9800 . ?
C59_1 H59A_1 0.9800 . ?
C59_1 H59B_1 0.9800 . ?
C59_1 H59C_1 0.9800 . ?
Au1_2 C1_2 1.937(13) . ?
Au1_2 Cl1_2 2.298(4) . ?
C1_2 N2_2 1.340(15) . ?
C1_2 N3_2 1.363(15) . ?
N2_2 C51_2 1.428(15) . ?
N2_2 H2_2 0.8800 . ?
N3_2 C16_2 1.428(15) . ?
N3_2 H3_2 0.8800 . ?
C11_2 C12_2 1.394(13) . ?
C11_2 C20_2 1.420(13) . ?
C11_2 C21_2 1.478(17) . ?
C12_2 C13_2 1.422(14) . ?
C12_2 C31_2 1.477(14) . ?
C13_2 C14_2 1.372(13) . ?
C13_2 C19_2 1.497(16) . ?
C14_2 C15_2 1.400(14) . ?
C14_2 H14_2 0.9500 . ?
C15_2 C16_2 1.381(13) . ?
C15_2 H15_2 0.9500 . ?
C16_2 C17_2 1.376(13) . ?
C17_2 C18_2 1.396(14) . ?
C17_2 H17_2 0.9500 . ?
C18_2 C19_2 1.373(14) . ?
C18_2 H18_2 0.9500 . ?
C19_2 C20_2 1.415(14) . ?
C20_2 C41_2 1.470(13) . ?
C21_2 C26_2 1.382(14) . ?
C21_2 C22_2 1.392(14) . ?
C22_2 C23_2 1.374(15) . ?
C22_2 H22_2 0.9500 . ?
C23_2 C24_2 1.345(15) . ?
C23_2 H23_2 0.9500 . ?
C24_2 C25_2 1.355(15) . ?
C24_2 F28_2 1.378(16) . ?
C25_2 C26_2 1.378(15) . ?
C25_2 H25_2 0.9500 . ?
C26_2 H26_2 0.9500 . ?
C31_2 C32_2 1.377(13) . ?
C31_2 C36_2 1.379(13) . ?
C32_2 C33_2 1.390(13) . ?
C32_2 H32_2 0.9500 . ?
C33_2 C34_2 1.377(13) . ?
C33_2 H33_2 0.9500 . ?
C34_2 O38_2 1.379(13) . ?
C34_2 C35_2 1.381(13) . ?
C35_2 C36_2 1.382(13) . ?
C35_2 H35_2 0.9500 . ?
C36_2 H36_2 0.9500 . ?
O38_2 C38_2 1.406(15) . ?
C38_2 H38A_2 0.9800 . ?
C38_2 H38B_2 0.9800 . ?
C38_2 H38C_2 0.9800 . ?
C41_2 C46_2 1.385(12) . ?
C41_2 C42_2 1.388(12) . ?
C42_2 C43_2 1.379(13) . ?
C42_2 H42_2 0.9500 . ?
C43_2 C44_2 1.376(13) . ?
C43_2 H43_2 0.9500 . ?
C44_2 O48_2 1.378(13) . ?
C44_2 C45_2 1.389(13) . ?
C45_2 C46_2 1.376(13) . ?
C45_2 H45_2 0.9500 . ?
C46_2 H46_2 0.9500 . ?
O48_2 C48_2 1.412(15) . ?
C48_2 H48A_2 0.9800 . ?
C48_2 H48B_2 0.9800 . ?
C48_2 H48C_2 0.9800 . ?
C51_2 C52_2 1.380(13) . ?
C51_2 C56_2 1.382(13) . ?
C52_2 C53_2 1.382(15) . ?
C52_2 C57_2 1.518(15) . ?
C53_2 C54_2 1.374(15) . ?
C53_2 H53_2 0.9500 . ?
C54_2 C55_2 1.366(15) . ?
C54_2 H54_2 0.9500 . ?
C55_2 C56_2 1.379(15) . ?
C55_2 H55_2 0.9500 . ?
C56_2 C59_2 1.509(15) . ?
C57_2 H57A_2 0.9800 . ?
C57_2 H57B_2 0.9800 . ?
C57_2 H57C_2 0.9800 . ?
C59_2 H59A_2 0.9800 . ?
C59_2 H59B_2 0.9800 . ?
C59_2 H59C_2 0.9800 . ?
C61 C62 1.3900 . ?
C61 C66 1.3900 . ?
C61 H61 0.9500 . ?
C62 C63 1.3900 . ?
C62 H62 0.9500 . ?
C63 C64 1.3900 . ?
C63 H63 0.9500 . ?
C64 C65 1.3900 . ?
C64 H64 0.9500 . ?
C65 C66 1.3900 . ?
C65 H65 0.9500 . ?
C66 H66 0.9500 . ?

loop_
_geom_torsion_atom_site_label_1
_geom_torsion_atom_site_label_2
_geom_torsion_atom_site_label_3
_geom_torsion_atom_site_label_4
_geom_torsion
_geom_torsion_site_symmetry_1
_geom_torsion_site_symmetry_2
_geom_torsion_site_symmetry_3
_geom_torsion_site_symmetry_4
_geom_torsion_publ_flag
N3_1 C1_1 N2_1 C51_1 6.8(19) . . . . ?
Au1_1 C1_1 N2_1 C51_1 178.8(9) . . . . ?
N2_1 C1_1 N3_1 C16_1 -171.8(11) . . . . ?
Au1_1 C1_1 N3_1 C16_1 16.2(18) . . . . ?
C20_1 C11_1 C12_1 C13_1 -3.2(18) . . . . ?
C21_1 C11_1 C12_1 C13_1 172.3(13) . . . . ?
C20_1 C11_1 C12_1 C31_1 179.3(13) . . . . ?
C21_1 C11_1 C12_1 C31_1 -5(2) . . . . ?
C11_1 C12_1 C13_1 C14_1 -172.7(15) . . . . ?
C31_1 C12_1 C13_1 C14_1 5(2) . . . . ?
C11_1 C12_1 C13_1 C19_1 4.1(17) . . . . ?
C31_1 C12_1 C13_1 C19_1 -178.3(13) . . . . ?
C12_1 C13_1 C14_1 C15_1 177.3(15) . . . . ?
C19_1 C13_1 C14_1 C15_1 1(3) . . . . ?
C13_1 C14_1 C15_1 C16_1 2(3) . . . . ?
C14_1 C15_1 C16_1 C17_1 -4(3) . . . . ?
C14_1 C15_1 C16_1 N3_1 -179.9(14) . . . . ?
C1_1 N3_1 C16_1 C17_1 47.9(19) . . . . ?
C1_1 N3_1 C16_1 C15_1 -135.5(14) . . . . ?
C15_1 C16_1 C17_1 C18_1 2(3) . . . . ?
N3_1 C16_1 C17_1 C18_1 178.2(14) . . . . ?
C16_1 C17_1 C18_1 C19_1 0(3) . . . . ?
C17_1 C18_1 C19_1 C20_1 -173.8(16) . . . . ?
C17_1 C18_1 C19_1 C13_1 1(3) . . . . ?
C14_1 C13_1 C19_1 C18_1 -2(3) . . . . ?
C12_1 C13_1 C19_1 C18_1 -179.0(15) . . . . ?
C14_1 C13_1 C19_1 C20_1 173.3(14) . . . . ?
C12_1 C13_1 C19_1 C20_1 -3.6(16) . . . . ?
C18_1 C19_1 C20_1 C11_1 177.1(15) . . . . ?
C13_1 C19_1 C20_1 C11_1 1.7(17) . . . . ?
C18_1 C19_1 C20_1 C41_1 -8(2) . . . . ?
C13_1 C19_1 C20_1 C41_1 176.2(13) . . . . ?
C12_1 C11_1 C20_1 C19_1 0.8(18) . . . . ?
C21_1 C11_1 C20_1 C19_1 -174.7(13) . . . . ?
C12_1 C11_1 C20_1 C41_1 -173.6(13) . . . . ?
C21_1 C11_1 C20_1 C41_1 11(2) . . . . ?
C12_1 C11_1 C21_1 C22_1 60(2) . . . . ?
C20_1 C11_1 C21_1 C22_1 -124.8(17) . . . . ?
C12_1 C11_1 C21_1 C26_1 -112.1(17) . . . . ?
C20_1 C11_1 C21_1 C26_1 63(2) . . . . ?
C26_1 C21_1 C22_1 C23_1 -2(3) . . . . ?
C11_1 C21_1 C22_1 C23_1 -174.2(16) . . . . ?
C21_1 C22_1 C23_1 C24_1 4(3) . . . . ?
C22_1 C23_1 C24_1 C25_1 -5(3) . . . . ?
C22_1 C23_1 C24_1 F28_1 178.8(16) . . . . ?
C23_1 C24_1 C25_1 C26_1 5(3) . . . . ?
F28_1 C24_1 C25_1 C26_1 -179.5(16) . . . . ?
C22_1 C21_1 C26_1 C25_1 1(2) . . . . ?
C11_1 C21_1 C26_1 C25_1 173.6(14) . . . . ?
C24_1 C25_1 C26_1 C21_1 -2(3) . . . . ?
C11_1 C12_1 C31_1 C32_1 59(2) . . . . ?
C13_1 C12_1 C31_1 C32_1 -118.4(17) . . . . ?
C11_1 C12_1 C31_1 C36_1 -121.5(17) . . . . ?
C13_1 C12_1 C31_1 C36_1 61(2) . . . . ?
C36_1 C31_1 C32_1 C33_1 -2(3) . . . . ?
C12_1 C31_1 C32_1 C33_1 177.8(15) . . . . ?
C31_1 C32_1 C33_1 C34_1 0(3) . . . . ?
C32_1 C33_1 C34_1 C35_1 3(3) . . . . ?
C32_1 C33_1 C34_1 O38_1 -178.4(16) . . . . ?
C33_1 C34_1 C35_1 C36_1 -4(3) . . . . ?
O38_1 C34_1 C35_1 C36_1 177.6(14) . . . . ?
C34_1 C35_1 C36_1 C31_1 2(2) . . . . ?
C32_1 C31_1 C36_1 C35_1 1(2) . . . . ?
C12_1 C31_1 C36_1 C35_1 -178.5(14) . . . . ?
C35_1 C34_1 O38_1 C38_1 179.6(18) . . . . ?
C33_1 C34_1 O38_1 C38_1 1(3) . . . . ?
C19_1 C20_1 C41_1 C42_1 -108.9(18) . . . . ?
C11_1 C20_1 C41_1 C42_1 65(2) . . . . ?
C19_1 C20_1 C41_1 C46_1 66(2) . . . . ?
C11_1 C20_1 C41_1 C46_1 -120.1(17) . . . . ?
C46_1 C41_1 C42_1 C43_1 2(2) . . . . ?
C20_1 C41_1 C42_1 C43_1 177.8(14) . . . . ?
C41_1 C42_1 C43_1 C44_1 1(3) . . . . ?
C42_1 C43_1 C44_1 C45_1 -5(2) . . . . ?
C42_1 C43_1 C44_1 O48_1 -179.4(15) . . . . ?
C43_1 C44_1 C45_1 C46_1 6(3) . . . . ?
O48_1 C44_1 C45_1 C46_1 -179.0(16) . . . . ?
C44_1 C45_1 C46_1 C41_1 -3(3) . . . . ?
C42_1 C41_1 C46_1 C45_1 -1(2) . . . . ?
C20_1 C41_1 C46_1 C45_1 -176.7(15) . . . . ?
C43_1 C44_1 O48_1 C48_1 -9(2) . . . . ?
C45_1 C44_1 O48_1 C48_1 176.4(16) . . . . ?
C1_1 N2_1 C51_1 C56_1 72.4(19) . . . . ?
C1_1 N2_1 C51_1 C52_1 -112.8(16) . . . . ?
C56_1 C51_1 C52_1 C53_1 -3(2) . . . . ?
N2_1 C51_1 C52_1 C53_1 -177.8(13) . . . . ?
C56_1 C51_1 C52_1 C57_1 176.1(14) . . . . ?
N2_1 C51_1 C52_1 C57_1 2(2) . . . . ?
C51_1 C52_1 C53_1 C54_1 1(2) . . . . ?
C57_1 C52_1 C53_1 C54_1 -178.5(16) . . . . ?
C52_1 C53_1 C54_1 C55_1 2(3) . . . . ?
C53_1 C54_1 C55_1 C56_1 -3(3) . . . . ?
C54_1 C55_1 C56_1 C51_1 0(2) . . . . ?
C54_1 C55_1 C56_1 C59_1 177.7(16) . . . . ?
C52_1 C51_1 C56_1 C55_1 3(2) . . . . ?
N2_1 C51_1 C56_1 C55_1 177.3(13) . . . . ?
C52_1 C51_1 C56_1 C59_1 -174.6(15) . . . . ?
N2_1 C51_1 C56_1 C59_1 0(2) . . . . ?
N3_2 C1_2 N2_2 C51_2 1(2) . . . . ?
Au1_2 C1_2 N2_2 C51_2 176.9(10) . . . . ?
N2_2 C1_2 N3_2 C16_2 -178.9(12) . . . . ?
Au1_2 C1_2 N3_2 C16_2 5(2) . . . . ?
C20_2 C11_2 C12_2 C13_2 1.3(18) . . . . ?
C21_2 C11_2 C12_2 C13_2 177.7(14) . . . . ?
C20_2 C11_2 C12_2 C31_2 -179.3(14) . . . . ?
C21_2 C11_2 C12_2 C31_2 -3(3) . . . . ?
C11_2 C12_2 C13_2 C14_2 170.8(15) . . . . ?
C31_2 C12_2 C13_2 C14_2 -9(2) . . . . ?
C11_2 C12_2 C13_2 C19_2 -2.2(17) . . . . ?
C31_2 C12_2 C13_2 C19_2 178.4(12) . . . . ?
C12_2 C13_2 C14_2 C15_2 179.3(16) . . . . ?
C19_2 C13_2 C14_2 C15_2 -9(3) . . . . ?
C13_2 C14_2 C15_2 C16_2 -2(3) . . . . ?
C14_2 C15_2 C16_2 C17_2 2(3) . . . . ?
C14_2 C15_2 C16_2 N3_2 -179.8(15) . . . . ?
C1_2 N3_2 C16_2 C17_2 46(2) . . . . ?
C1_2 N3_2 C16_2 C15_2 -132.8(15) . . . . ?
C15_2 C16_2 C17_2 C18_2 6(3) . . . . ?
N3_2 C16_2 C17_2 C18_2 -173.0(14) . . . . ?
C16_2 C17_2 C18_2 C19_2 -2(3) . . . . ?
C17_2 C18_2 C19_2 C20_2 178.8(15) . . . . ?
C17_2 C18_2 C19_2 C13_2 -11(3) . . . . ?
C14_2 C13_2 C19_2 C18_2 18(3) . . . . ?
C12_2 C13_2 C19_2 C18_2 -169.2(15) . . . . ?
C14_2 C13_2 C19_2 C20_2 -170.8(14) . . . . ?
C12_2 C13_2 C19_2 C20_2 2.3(16) . . . . ?
C18_2 C19_2 C20_2 C11_2 170.0(15) . . . . ?
C13_2 C19_2 C20_2 C11_2 -1.6(16) . . . . ?
C18_2 C19_2 C20_2 C41_2 -9(2) . . . . ?
C13_2 C19_2 C20_2 C41_2 179.1(13) . . . . ?
C12_2 C11_2 C20_2 C19_2 0.3(17) . . . . ?
C21_2 C11_2 C20_2 C19_2 -176.3(13) . . . . ?
C12_2 C11_2 C20_2 C41_2 179.6(13) . . . . ?
C21_2 C11_2 C20_2 C41_2 3(2) . . . . ?
C12_2 C11_2 C21_2 C26_2 129.7(17) . . . . ?
C20_2 C11_2 C21_2 C26_2 -54(2) . . . . ?
C12_2 C11_2 C21_2 C22_2 -50(2) . . . . ?
C20_2 C11_2 C21_2 C22_2 125.8(16) . . . . ?
C26_2 C21_2 C22_2 C23_2 3(2) . . . . ?
C11_2 C21_2 C22_2 C23_2 -176.9(14) . . . . ?
C21_2 C22_2 C23_2 C24_2 -2(3) . . . . ?
C22_2 C23_2 C24_2 C25_2 0(3) . . . . ?
C22_2 C23_2 C24_2 F28_2 178.6(15) . . . . ?
C23_2 C24_2 C25_2 C26_2 2(3) . . . . ?
F28_2 C24_2 C25_2 C26_2 -177.3(15) . . . . ?
C24_2 C25_2 C26_2 C21_2 0(3) . . . . ?
C22_2 C21_2 C26_2 C25_2 -2(2) . . . . ?
C11_2 C21_2 C26_2 C25_2 178.2(14) . . . . ?
C11_2 C12_2 C31_2 C32_2 122.4(18) . . . . ?
C13_2 C12_2 C31_2 C32_2 -58(2) . . . . ?
C11_2 C12_2 C31_2 C36_2 -51(2) . . . . ?
C13_2 C12_2 C31_2 C36_2 128.0(16) . . . . ?
C36_2 C31_2 C32_2 C33_2 -2(2) . . . . ?
C12_2 C31_2 C32_2 C33_2 -176.5(15) . . . . ?
C31_2 C32_2 C33_2 C34_2 3(3) . . . . ?
C32_2 C33_2 C34_2 O38_2 179.1(16) . . . . ?
C32_2 C33_2 C34_2 C35_2 -2(2) . . . . ?
C33_2 C34_2 C35_2 C36_2 2(2) . . . . ?
O38_2 C34_2 C35_2 C36_2 -179.6(14) . . . . ?
C32_2 C31_2 C36_2 C35_2 2(2) . . . . ?
C12_2 C31_2 C36_2 C35_2 175.8(14) . . . . ?
C34_2 C35_2 C36_2 C31_2 -2(3) . . . . ?
C33_2 C34_2 O38_2 C38_2 -4(3) . . . . ?
C35_2 C34_2 O38_2 C38_2 177.1(16) . . . . ?
C19_2 C20_2 C41_2 C46_2 134.1(16) . . . . ?
C11_2 C20_2 C41_2 C46_2 -45(2) . . . . ?
C19_2 C20_2 C41_2 C42_2 -44(2) . . . . ?
C11_2 C20_2 C41_2 C42_2 137.2(16) . . . . ?
C46_2 C41_2 C42_2 C43_2 3(2) . . . . ?
C20_2 C41_2 C42_2 C43_2 -179.2(15) . . . . ?
C41_2 C42_2 C43_2 C44_2 -1(3) . . . . ?
C42_2 C43_2 C44_2 O48_2 -178.6(17) . . . . ?
C42_2 C43_2 C44_2 C45_2 -1(3) . . . . ?
C43_2 C44_2 C45_2 C46_2 1(3) . . . . ?
O48_2 C44_2 C45_2 C46_2 178.6(15) . . . . ?
C44_2 C45_2 C46_2 C41_2 1(3) . . . . ?
C42_2 C41_2 C46_2 C45_2 -3(2) . . . . ?
C20_2 C41_2 C46_2 C45_2 178.9(14) . . . . ?
C43_2 C44_2 O48_2 C48_2 -7(3) . . . . ?
C45_2 C44_2 O48_2 C48_2 175.3(18) . . . . ?
C1_2 N2_2 C51_2 C52_2 -89.7(19) . . . . ?
C1_2 N2_2 C51_2 C56_2 92.5(18) . . . . ?
C56_2 C51_2 C52_2 C53_2 1(2) . . . . ?
N2_2 C51_2 C52_2 C53_2 -177.0(15) . . . . ?
C56_2 C51_2 C52_2 C57_2 173.6(16) . . . . ?
N2_2 C51_2 C52_2 C57_2 -4(2) . . . . ?
C51_2 C52_2 C53_2 C54_2 -1(3) . . . . ?
C57_2 C52_2 C53_2 C54_2 -173.5(17) . . . . ?
C52_2 C53_2 C54_2 C55_2 -1(3) . . . . ?
C53_2 C54_2 C55_2 C56_2 2(3) . . . . ?
C54_2 C55_2 C56_2 C51_2 -2(3) . . . . ?
C54_2 C55_2 C56_2 C59_2 174.8(17) . . . . ?
C52_2 C51_2 C56_2 C55_2 0(2) . . . . ?
N2_2 C51_2 C56_2 C55_2 178.0(14) . . . . ?
C52_2 C51_2 C56_2 C59_2 -176.1(16) . . . . ?
N2_2 C51_2 C56_2 C59_2 2(2) . . . . ?
C66 C61 C62 C63 0.0 . . . . ?
C61 C62 C63 C64 0.0 . . . . ?
C62 C63 C64 C65 0.0 . . . . ?
C63 C64 C65 C66 0.0 . . . . ?
C64 C65 C66 C61 0.0 . . . . ?
C62 C61 C66 C65 0.0 . . . . ?
